data_4303972
loop_
_publ_author_name
'Mitsushiro Nomura'
'Marc Fourmigu\'e'

_publ_section_title
;
Dinuclear Cp* Cobalt Complexes of the 1,2,4,5-Benzenetetrathiolate
Bischelating Ligand
;
_journal_name_full 'Inorganic Chemistry'
_journal_page_first 1301
_journal_page_last 1312
_journal_paper_doi 10.1021/ic700778b
_journal_volume 47
_journal_year 2008
_chemical_formula_sum 'C16 H24 Co O3 P S5'
_chemical_formula_weight 514.55
_chemical_name_common Cp*Co(P(OMe)3)(dmit)
_chemical_name_systematic
;
 ?
;
_space_group_IT_number 2
_symmetry_cell_setting triclinic
_symmetry_space_group_name_Hall '-P 1'
_symmetry_space_group_name_H-M 'P -1'
_atom_sites_solution_hydrogens geom
_atom_sites_solution_primary direct
_atom_sites_solution_secondary difmap
_audit_creation_method SHELXL-97
_cell_angle_alpha 99.749(2)
_cell_angle_beta 97.378(2)
_cell_angle_gamma 93.5710(10)
_cell_formula_units_Z 2
_cell_length_a 8.2864(2)
_cell_length_b 11.2803(3)
_cell_length_c 12.3231(3)
_cell_measurement_reflns_used 5094
_cell_measurement_temperature 293(2)
_cell_measurement_theta_max 27.48
_cell_measurement_theta_min 2.91
_cell_volume 1121.68(5)
_computing_cell_refinement 'HKL Scalepack (Otwinowski & Minor 1997)'
_computing_data_collection 'Collect (Nonius BV, 1997-2000)'
_computing_data_reduction 'HKL Denzo and Scalepack (Otwinowski & Minor 1997)'
_computing_molecular_graphics 'Ortep-3 for Windows (Farrugia, 1997)'
_computing_publication_material 'WinGX publication routines (Farrugia, 1999)'
_computing_structure_refinement 'SHELXL-97 (Sheldrick, 1997)'
_computing_structure_solution 'SHELXS-97 (Sheldrick, 1997)'
_diffrn_ambient_temperature 293(2)
_diffrn_detector_area_resol_mean 9
_diffrn_measured_fraction_theta_full 0.996
_diffrn_measured_fraction_theta_max 0.996
_diffrn_measurement_device_type KappaCCD
_diffrn_measurement_method 'CCD rotation images, thick slices'
_diffrn_radiation_monochromator graphite
_diffrn_radiation_source 'fine-focus sealed tube'
_diffrn_radiation_type MoK\a
_diffrn_radiation_wavelength 0.71073
_diffrn_reflns_av_R_equivalents 0.0188
_diffrn_reflns_av_sigmaI/netI 0.0349
_diffrn_reflns_limit_h_max 10
_diffrn_reflns_limit_h_min -10
_diffrn_reflns_limit_k_max 14
_diffrn_reflns_limit_k_min -14
_diffrn_reflns_limit_l_max 15
_diffrn_reflns_limit_l_min -15
_diffrn_reflns_number 9505
_diffrn_reflns_theta_full 27.49
_diffrn_reflns_theta_max 27.49
_diffrn_reflns_theta_min 3.20
_exptl_absorpt_coefficient_mu 1.315
_exptl_absorpt_correction_T_max 0.930
_exptl_absorpt_correction_T_min 0.714
_exptl_absorpt_correction_type multi-scan
_exptl_absorpt_process_details
;
        [c.f. r.h. blessing, acta cryst. (1995), a51, 33-38]
;
_exptl_crystal_colour brown
_exptl_crystal_density_diffrn 1.523
_exptl_crystal_density_method 'not measured'
_exptl_crystal_description prism
_exptl_crystal_F_000 532
_exptl_crystal_size_max 0.29
_exptl_crystal_size_mid 0.22
_exptl_crystal_size_min 0.055
_refine_diff_density_max 0.437
_refine_diff_density_min -0.412
_refine_diff_density_rms 0.067
_refine_ls_extinction_method none
_refine_ls_goodness_of_fit_ref 1.069
_refine_ls_hydrogen_treatment constr
_refine_ls_matrix_type full
_refine_ls_number_parameters 235
_refine_ls_number_reflns 5129
_refine_ls_number_restraints 0
_refine_ls_restrained_S_all 1.069
_refine_ls_R_factor_all 0.0486
_refine_ls_R_factor_gt 0.0394
_refine_ls_shift/su_max 0.001
_refine_ls_shift/su_mean 0.000
_refine_ls_structure_factor_coef Fsqd
_refine_ls_weighting_details 'calc w=1/[\s^2^(Fo^2^)+(0.0595P)^2^+0.4669P] where P=(Fo^2^+2Fc^2^)/3'
_refine_ls_weighting_scheme calc
_refine_ls_wR_factor_gt 0.1053
_refine_ls_wR_factor_ref 0.1133
_reflns_number_gt 4290
_reflns_number_total 5129
_reflns_threshold_expression >2sigma(I)
_cod_data_source_file ic700778b-file005.cif
_cod_data_source_block mnii79
_cod_database_code 4303972

loop_
_symmetry_equiv_pos_as_xyz
'x, y, z'
'-x, -y, -z'

loop_
_atom_site_label
_atom_site_type_symbol
_atom_site_fract_x
_atom_site_fract_y
_atom_site_fract_z
_atom_site_U_iso_or_equiv
_atom_site_adp_type
_atom_site_occupancy
_atom_site_symmetry_multiplicity
_atom_site_calc_flag
_atom_site_refinement_flags
_atom_site_disorder_assembly
_atom_site_disorder_group
Co1 Co 0.13428(4) 0.29814(3) 0.70967(3) 0.03725(11) Uani 1 1 d . . .
P1 P 0.21244(9) 0.28614(6) 0.87970(6) 0.04887(17) Uani 1 1 d . . .
S1 S 0.39313(8) 0.36151(6) 0.69573(6) 0.04763(17) Uani 1 1 d . . .
S2 S 0.06389(8) 0.48838(5) 0.75650(6) 0.04594(16) Uani 1 1 d . . .
S3 S 0.54787(9) 0.61412(6) 0.71080(6) 0.05349(18) Uani 1 1 d . . .
S4 S 0.26351(9) 0.72675(6) 0.76952(6) 0.05082(17) Uani 1 1 d . . .
S5 S 0.55773(13) 0.88269(7) 0.74757(9) 0.0760(3) Uani 1 1 d . . .
O1 O 0.3227(3) 0.39248(19) 0.96160(18) 0.0637(5) Uani 1 1 d . . .
O2 O 0.3264(3) 0.1792(2) 0.8893(2) 0.0853(8) Uani 1 1 d . . .
O3 O 0.0629(3) 0.2557(2) 0.94058(17) 0.0686(6) Uani 1 1 d . . .
C1 C 0.3813(3) 0.5164(2) 0.7206(2) 0.0415(5) Uani 1 1 d . . .
C2 C 0.2459(3) 0.5692(2) 0.7467(2) 0.0413(5) Uani 1 1 d . . .
C3 C 0.4620(4) 0.7480(2) 0.7424(2) 0.0517(6) Uani 1 1 d . . .
C4 C 0.2659(5) 0.4989(3) 1.0221(3) 0.0703(9) Uani 1 1 d . . .
H4A H 0.3573 0.5489 1.0658 0.105 Uiso 1 1 calc R . .
H4B H 0.1921 0.4756 1.0703 0.105 Uiso 1 1 calc R . .
H4C H 0.2103 0.5429 0.9707 0.105 Uiso 1 1 calc R . .
C5 C 0.4822(5) 0.1789(4) 0.9433(4) 0.0902(12) Uani 1 1 d . . .
H5A H 0.5155 0.0982 0.9318 0.135 Uiso 1 1 calc R . .
H5B H 0.4844 0.2075 1.0214 0.135 Uiso 1 1 calc R . .
H5C H 0.5556 0.2308 0.9143 0.135 Uiso 1 1 calc R . .
C6 C 0.0814(6) 0.2209(4) 1.0501(3) 0.1001(15) Uani 1 1 d . . .
H6A H -0.0244 0.2058 1.0713 0.150 Uiso 1 1 calc R . .
H6B H 0.1428 0.2850 1.1036 0.150 Uiso 1 1 calc R . .
H6C H 0.1382 0.1491 1.0474 0.150 Uiso 1 1 calc R . .
C7 C -0.0746(3) 0.2640(2) 0.5811(2) 0.0453(5) Uani 1 1 d . . .
C8 C -0.0884(3) 0.1933(2) 0.6658(2) 0.0456(5) Uani 1 1 d . . .
C9 C 0.0438(3) 0.1175(2) 0.6663(2) 0.0476(6) Uani 1 1 d . . .
C10 C 0.1434(3) 0.1469(2) 0.5871(2) 0.0461(6) Uani 1 1 d . . .
C11 C 0.0686(3) 0.2381(2) 0.5343(2) 0.0450(5) Uani 1 1 d . . .
C12 C -0.1963(4) 0.3473(3) 0.5463(3) 0.0615(7) Uani 1 1 d . . .
H12A H -0.2821 0.3486 0.5919 0.092 Uiso 1 1 calc R . .
H12B H -0.2417 0.3197 0.4698 0.092 Uiso 1 1 calc R . .
H12C H -0.1435 0.4272 0.5548 0.092 Uiso 1 1 calc R . .
C13 C -0.2285(4) 0.1878(3) 0.7311(3) 0.0643(8) Uani 1 1 d . . .
H13A H -0.2086 0.1334 0.7824 0.097 Uiso 1 1 calc R . .
H13B H -0.3273 0.1597 0.6812 0.097 Uiso 1 1 calc R . .
H13C H -0.2392 0.2669 0.7714 0.097 Uiso 1 1 calc R . .
C14 C 0.0610(5) 0.0132(3) 0.7274(3) 0.0691(9) Uani 1 1 d . . .
H14A H -0.0209 0.0128 0.7758 0.104 Uiso 1 1 calc R . .
H14B H 0.1674 0.0214 0.7706 0.104 Uiso 1 1 calc R . .
H14C H 0.0477 -0.0611 0.6748 0.104 Uiso 1 1 calc R . .
C15 C 0.2902(4) 0.0853(3) 0.5565(3) 0.0660(8) Uani 1 1 d . . .
H15A H 0.3356 0.1224 0.5013 0.099 Uiso 1 1 calc R . .
H15B H 0.2588 0.0015 0.5271 0.099 Uiso 1 1 calc R . .
H15C H 0.3703 0.0924 0.6214 0.099 Uiso 1 1 calc R . .
C16 C 0.1335(4) 0.2953(3) 0.4458(2) 0.0629(8) Uani 1 1 d . . .
H16A H 0.2327 0.2613 0.4291 0.094 Uiso 1 1 calc R . .
H16B H 0.1552 0.3807 0.4716 0.094 Uiso 1 1 calc R . .
H16C H 0.0542 0.2807 0.3799 0.094 Uiso 1 1 calc R . .

loop_
_atom_site_aniso_label
_atom_site_aniso_U_11
_atom_site_aniso_U_22
_atom_site_aniso_U_33
_atom_site_aniso_U_23
_atom_site_aniso_U_13
_atom_site_aniso_U_12
Co1 0.03347(18) 0.03021(17) 0.04621(19) 0.00336(12) 0.00345(13) 0.00233(12)
P1 0.0501(4) 0.0420(3) 0.0496(4) 0.0032(3) -0.0032(3) 0.0013(3)
S1 0.0353(3) 0.0351(3) 0.0708(4) 0.0017(3) 0.0109(3) 0.0039(2)
S2 0.0369(3) 0.0349(3) 0.0649(4) 0.0033(3) 0.0092(3) 0.0056(2)
S3 0.0480(4) 0.0432(3) 0.0704(4) 0.0101(3) 0.0165(3) -0.0039(3)
S4 0.0566(4) 0.0326(3) 0.0628(4) 0.0066(3) 0.0091(3) 0.0048(3)
S5 0.0870(6) 0.0416(4) 0.1007(6) 0.0168(4) 0.0215(5) -0.0129(4)
O1 0.0566(12) 0.0589(12) 0.0638(12) -0.0117(10) -0.0025(10) 0.0002(10)
O2 0.0897(19) 0.0536(13) 0.0978(17) 0.0041(12) -0.0357(14) 0.0186(12)
O3 0.0670(14) 0.0844(16) 0.0529(11) 0.0132(10) 0.0096(10) -0.0092(12)
C1 0.0418(13) 0.0357(11) 0.0459(12) 0.0056(9) 0.0066(10) -0.0008(9)
C2 0.0462(13) 0.0316(11) 0.0457(12) 0.0069(9) 0.0050(10) 0.0033(9)
C3 0.0605(17) 0.0434(14) 0.0521(14) 0.0116(11) 0.0098(12) -0.0012(12)
C4 0.084(2) 0.0575(18) 0.0594(17) -0.0097(14) 0.0018(16) 0.0038(17)
C5 0.071(3) 0.088(3) 0.113(3) 0.019(2) 0.007(2) 0.028(2)
C6 0.133(4) 0.112(4) 0.057(2) 0.022(2) 0.020(2) -0.009(3)
C7 0.0410(13) 0.0403(12) 0.0496(13) 0.0027(10) -0.0044(10) 0.0017(10)
C8 0.0381(13) 0.0438(13) 0.0517(13) 0.0063(10) 0.0009(10) -0.0045(10)
C9 0.0492(15) 0.0320(11) 0.0566(14) 0.0053(10) -0.0048(11) -0.0026(10)
C10 0.0439(14) 0.0346(12) 0.0535(14) -0.0054(10) 0.0007(11) 0.0032(10)
C11 0.0457(14) 0.0411(12) 0.0446(12) 0.0021(10) 0.0020(10) 0.0008(10)
C12 0.0523(17) 0.0626(18) 0.0655(17) 0.0099(14) -0.0095(13) 0.0152(14)
C13 0.0426(15) 0.075(2) 0.0752(19) 0.0168(16) 0.0080(14) -0.0075(14)
C14 0.086(2) 0.0353(14) 0.080(2) 0.0160(14) -0.0124(17) -0.0074(14)
C15 0.0591(18) 0.0537(17) 0.078(2) -0.0098(14) 0.0066(15) 0.0173(14)
C16 0.070(2) 0.0659(19) 0.0530(15) 0.0113(13) 0.0118(14) -0.0023(15)

loop_
_atom_type_symbol
_atom_type_description
_atom_type_scat_dispersion_real
_atom_type_scat_dispersion_imag
_atom_type_scat_source
C C 0.0033 0.0016 'International Tables Vol C Tables 4.2.6.8 and 6.1.1.4'
H H 0.0000 0.0000 'International Tables Vol C Tables 4.2.6.8 and 6.1.1.4'
Co Co 0.3494 0.9721 'International Tables Vol C Tables 4.2.6.8 and 6.1.1.4'
O O 0.0106 0.0060 'International Tables Vol C Tables 4.2.6.8 and 6.1.1.4'
P P 0.1023 0.0942 'International Tables Vol C Tables 4.2.6.8 and 6.1.1.4'
S S 0.1246 0.1234 'International Tables Vol C Tables 4.2.6.8 and 6.1.1.4'

loop_
_geom_angle_atom_site_label_1
_geom_angle_atom_site_label_2
_geom_angle_atom_site_label_3
_geom_angle
_geom_angle_site_symmetry_1
_geom_angle_site_symmetry_3
_geom_angle_publ_flag
C9 Co1 C8 40.13(10) . . ?
C9 Co1 C10 39.89(11) . . ?
C8 Co1 C10 67.15(11) . . ?
C9 Co1 C11 66.33(10) . . ?
C8 Co1 C11 66.07(10) . . ?
C10 Co1 C11 39.73(10) . . ?
C9 Co1 P1 93.82(8) . . ?
C8 Co1 P1 105.41(8) . . ?
C10 Co1 P1 118.54(8) . . ?
C11 Co1 P1 157.97(7) . . ?
C9 Co1 C7 65.87(10) . . ?
C8 Co1 C7 39.28(10) . . ?
C10 Co1 C7 65.67(10) . . ?
C11 Co1 C7 38.29(10) . . ?
P1 Co1 C7 142.95(8) . . ?
C9 Co1 S1 122.62(8) . . ?
C8 Co1 S1 157.01(8) . . ?
C10 Co1 S1 90.27(8) . . ?
C11 Co1 S1 94.04(7) . . ?
P1 Co1 S1 88.80(3) . . ?
C7 Co1 S1 128.17(8) . . ?
C9 Co1 S2 144.05(8) . . ?
C8 Co1 S2 104.29(8) . . ?
C10 Co1 S2 149.12(8) . . ?
C11 Co1 S2 109.39(7) . . ?
P1 Co1 S2 92.25(3) . . ?
C7 Co1 S2 88.71(7) . . ?
S1 Co1 S2 92.88(2) . . ?
O3 P1 O1 106.16(13) . . ?
O3 P1 O2 105.11(16) . . ?
O1 P1 O2 99.63(13) . . ?
O3 P1 Co1 111.33(9) . . ?
O1 P1 Co1 121.47(10) . . ?
O2 P1 Co1 111.49(11) . . ?
C1 S1 Co1 100.07(9) . . ?
C2 S2 Co1 99.84(8) . . ?
C3 S3 C1 98.32(13) . . ?
C3 S4 C2 98.04(13) . . ?
C4 O1 P1 126.1(2) . . ?
C5 O2 P1 131.1(3) . . ?
C6 O3 P1 123.1(3) . . ?
C2 C1 S1 123.64(19) . . ?
C2 C1 S3 115.83(19) . . ?
S1 C1 S3 120.52(15) . . ?
C1 C2 S2 123.41(18) . . ?
C1 C2 S4 115.47(19) . . ?
S2 C2 S4 121.12(15) . . ?
S5 C3 S3 124.16(19) . . ?
S5 C3 S4 123.54(18) . . ?
S3 C3 S4 112.30(15) . . ?
C11 C7 C8 108.6(2) . . ?
C11 C7 C12 126.4(3) . . ?
C8 C7 C12 124.9(3) . . ?
C11 C7 Co1 70.18(14) . . ?
C8 C7 Co1 67.63(14) . . ?
C12 C7 Co1 129.86(19) . . ?
C7 C8 C9 107.6(2) . . ?
C7 C8 C13 125.7(3) . . ?
C9 C8 C13 126.2(3) . . ?
C7 C8 Co1 73.09(14) . . ?
C9 C8 Co1 69.79(14) . . ?
C13 C8 Co1 128.6(2) . . ?
C10 C9 C8 108.1(2) . . ?
C10 C9 C14 125.6(3) . . ?
C8 C9 C14 125.8(3) . . ?
C10 C9 Co1 70.38(14) . . ?
C8 C9 Co1 70.08(14) . . ?
C14 C9 Co1 131.7(2) . . ?
C9 C10 C11 107.7(2) . . ?
C9 C10 C15 126.0(3) . . ?
C11 C10 C15 126.1(3) . . ?
C9 C10 Co1 69.73(14) . . ?
C11 C10 Co1 72.01(14) . . ?
C15 C10 Co1 128.17(19) . . ?
C7 C11 C10 108.0(2) . . ?
C7 C11 C16 126.5(3) . . ?
C10 C11 C16 125.5(3) . . ?
C7 C11 Co1 71.52(14) . . ?
C10 C11 Co1 68.26(14) . . ?
C16 C11 Co1 125.39(19) . . ?

loop_
_geom_bond_atom_site_label_1
_geom_bond_atom_site_label_2
_geom_bond_distance
_geom_bond_site_symmetry_2
_geom_bond_publ_flag
Co1 C9 2.082(2) . ?
Co1 C8 2.086(2) . ?
Co1 C10 2.091(2) . ?
Co1 C11 2.141(2) . ?
Co1 P1 2.1416(8) . ?
Co1 C7 2.158(2) . ?
Co1 S1 2.2553(7) . ?
Co1 S2 2.2586(7) . ?
P1 O3 1.578(2) . ?
P1 O1 1.584(2) . ?
P1 O2 1.588(2) . ?
S1 C1 1.733(2) . ?
S2 C2 1.742(3) . ?
S3 C3 1.716(3) . ?
S3 C1 1.742(2) . ?
S4 C3 1.730(3) . ?
S4 C2 1.745(2) . ?
S5 C3 1.657(3) . ?
O1 C4 1.441(4) . ?
O2 C5 1.375(5) . ?
O3 C6 1.460(4) . ?
C1 C2 1.352(4) . ?
C7 C11 1.410(4) . ?
C7 C8 1.428(4) . ?
C7 C12 1.493(4) . ?
C8 C9 1.430(4) . ?
C8 C13 1.499(4) . ?
C9 C10 1.424(4) . ?
C9 C14 1.505(4) . ?
C10 C11 1.439(4) . ?
C10 C15 1.496(4) . ?
C11 C16 1.497(4) . ?
